data_4121567
loop_
_publ_author_name
'Hu, Xirui'
'Maimone, Thomas J.'

_publ_section_title
;
 Four-Step Synthesis of the Antimalarial Cardamom Peroxide via an Oxygen
 Stitching Strategy.
;
_journal_issue 14
_journal_name_full 'Journal of the American Chemical Society'
_journal_page_first 5287
_journal_page_last 5290
_journal_paper_doi 10.1021/ja502208z
_journal_volume 136
_journal_year 2014
_chemical_absolute_configuration ad
_chemical_formula_sum 'C20 H28 O5'
_chemical_formula_weight 348.42
_chemical_name_common XH-211-3
_chemical_name_systematic
; 
 maimone24 
;
_space_group.centring_type P

_space_group_crystal_system orthorhombic
_space_group_IT_number 19
_space_group_name_Hall 'P 2ac 2ab'
_space_group_name_H-M_alt 'P 21 21 21'
_symmetry_space_group_name_Hall 'P 2ac 2ab'
_symmetry_space_group_name_H-M 'P 21 21 21'
_atom_sites_solution_hydrogens geom
_atom_sites_solution_primary iterative
_atom_sites_solution_secondary difmap
_audit_creation_method SHELXL-2014
_cell_angle_alpha 90
_cell_angle_beta 90
_cell_angle_gamma 90
_cell_formula_units_Z 4
_cell_length_a 6.8100(3)
_cell_length_b 9.9666(4)
_cell_length_c 27.5837(12)
_cell_measurement_reflns_used 9263
_cell_measurement_temperature 100(2)
_cell_measurement_theta_max 68.33
_cell_measurement_theta_min 3.20
_cell_volume 1872.18(14)
_computing_cell_refinement 'Bruker SAINT'
_computing_data_collection 'Bruker APEX2'
_computing_data_reduction 'Bruker SAINT'
_computing_molecular_graphics ORTEP-32
_computing_publication_material WinGX
_computing_structure_refinement SHELXL-2014
_computing_structure_solution SHELXT
_diffrn_ambient_temperature 100(2)
_diffrn_detector_area_resol_mean 8.366
_diffrn_measured_fraction_theta_full 1.000
_diffrn_measured_fraction_theta_max 0.997
_diffrn_measurement_device_type 'Bruker APEX-II CCD'
_diffrn_measurement_method 'phi and omega scans'
_diffrn_radiation_type CuK\a
_diffrn_radiation_wavelength 1.54178
_diffrn_reflns_av_R_equivalents 0.0362
_diffrn_reflns_av_unetI/netI 0.0172
_diffrn_reflns_Laue_measured_fraction_full 1.000
_diffrn_reflns_Laue_measured_fraction_max 0.997
_diffrn_reflns_limit_h_max 8
_diffrn_reflns_limit_h_min -8
_diffrn_reflns_limit_k_max 11
_diffrn_reflns_limit_k_min -10
_diffrn_reflns_limit_l_max 33
_diffrn_reflns_limit_l_min -33
_diffrn_reflns_number 28889
_diffrn_reflns_point_group_measured_fraction_full 1.000
_diffrn_reflns_point_group_measured_fraction_max 0.996
_diffrn_reflns_theta_full 67.000
_diffrn_reflns_theta_max 68.390
_diffrn_reflns_theta_min 3.204
_diffrn_source 'microfocus rotating anode'
_exptl_absorpt_coefficient_mu 0.713
_exptl_absorpt_correction_T_max 0.929
_exptl_absorpt_correction_T_min 0.896
_exptl_absorpt_correction_type multi-scan
_exptl_absorpt_process_details SADABS
_exptl_crystal_colour colorless
_exptl_crystal_density_diffrn 1.236
_exptl_crystal_description plate
_exptl_crystal_F_000 752
_exptl_crystal_size_max 0.050
_exptl_crystal_size_mid 0.040
_exptl_crystal_size_min 0.020
_refine_diff_density_max 0.260
_refine_diff_density_min -0.139
_refine_diff_density_rms 0.043
_refine_ls_abs_structure_details
; 
 Flack x determined using 1354 quotients [(I+)-(I-)]/[(I+)+(I-)] 
 (Parsons, Flack and Wagner, Acta Cryst. B69 (2013) 249-259). 
;
_refine_ls_abs_structure_Flack 0.01(5)
_refine_ls_extinction_method none
_refine_ls_goodness_of_fit_ref 1.037
_refine_ls_hydrogen_treatment constr
_refine_ls_matrix_type full
_refine_ls_number_parameters 232
_refine_ls_number_reflns 3424
_refine_ls_number_restraints 0
_refine_ls_restrained_S_all 1.037
_refine_ls_R_factor_all 0.0377
_refine_ls_R_factor_gt 0.0364
_refine_ls_shift/su_max 0.000
_refine_ls_shift/su_mean 0.000
_refine_ls_structure_factor_coef Fsqd
_refine_ls_weighting_details 'w=1/[\s^2^(Fo^2^)+(0.0591P)^2^+0.5174P] where P=(Fo^2^+2Fc^2^)/3'
_refine_ls_weighting_scheme calc
_refine_ls_wR_factor_gt 0.0951
_refine_ls_wR_factor_ref 0.0963
_reflns_Friedel_coverage 0.709
_reflns_Friedel_fraction_full 1.000
_reflns_Friedel_fraction_max 0.995
_reflns_number_gt 3308
_reflns_number_total 3424
_reflns_threshold_expression 'I > 2\s(I)'
_cod_data_source_file ja502208z_si_004.cif
_cod_data_source_block maimone24
_cod_depositor_comments
;Adding full bibliography for 4121564--4121567.cif.

The following automatic conversions were performed:

'_space_group.centring_type' value 'primitive' was replaced with the
value 'P' as specified in the replacement file
'/home/antanas/src/cod-tools/trunk/data/replacement-values/replacement_values.lst'.

Automatic conversion script
Id: cif_fix_values 5642 2017-10-24 12:04:52Z antanas 
;
_cod_database_code 4121567
_shelx_space_group_comment
; 
The symmetry employed for this shelxl refinement is uniquely defined 
by the following loop, which should always be used as a source of 
symmetry information in preference to the above space-group names. 
They are only intended as comments. 
;
_shelx_estimated_absorpt_t_min 0.965
_shelx_estimated_absorpt_t_max 0.986
_shelxl_version_number 2014-1

loop_
_space_group_symop_operation_xyz
'x, y, z'
'-x+1/2, -y, z+1/2'
'-x, y+1/2, -z+1/2'
'x+1/2, -y+1/2, -z'

loop_
_atom_site_label
_atom_site_type_symbol
_atom_site_fract_x
_atom_site_fract_y
_atom_site_fract_z
_atom_site_U_iso_or_equiv
_atom_site_adp_type
_atom_site_occupancy
_atom_site_site_symmetry_order
_atom_site_calc_flag
_atom_site_refinement_flags_posn
_atom_site_refinement_flags_adp
C1 C 0.4048(3) 0.3660(2) 0.09785(9) 0.0257(5) Uani 1 1 d . .
H1 H 0.5244 0.4132 0.1101 0.031 Uiso 1 1 calc R U
C2 C 0.3849(4) 0.3972(3) 0.04352(9) 0.0326(6) Uani 1 1 d . .
H2A H 0.4474 0.4848 0.0366 0.039 Uiso 1 1 calc R U
H2B H 0.4553 0.3277 0.0247 0.039 Uiso 1 1 calc R U
C3 C 0.1713(4) 0.4016(2) 0.02724(8) 0.0295(5) Uani 1 1 d . .
H3 H 0.1494 0.3929 -0.0085 0.035 Uiso 1 1 calc R U
C4 C 0.0668(4) 0.5235(2) 0.05198(8) 0.0268(5) Uani 1 1 d . .
C5 C 0.0417(3) 0.4259(2) 0.09644(8) 0.0227(5) Uani 1 1 d . .
H5 H -0.0845 0.4363 0.1146 0.027 Uiso 1 1 calc R U
C6 C 0.2259(3) 0.4144(2) 0.12851(8) 0.0230(5) Uani 1 1 d . .
C7 C 0.1787(3) 0.3201(2) 0.17059(8) 0.0254(5) Uani 1 1 d . .
C8 C 0.2528(3) 0.1868(2) 0.17009(8) 0.0262(5) Uani 1 1 d . .
H8 H 0.2157 0.1268 0.1952 0.031 Uiso 1 1 calc R U
C9 C 0.3746(3) 0.1433(2) 0.13479(8) 0.0241(5) Uani 1 1 d . .
C10 C 0.0453(4) 0.3079(2) 0.05943(8) 0.0283(5) Uani 1 1 d . .
H10A H 0.1150 0.2268 0.0710 0.034 Uiso 1 1 calc R U
H10B H -0.0846 0.2851 0.0456 0.034 Uiso 1 1 calc R U
C11 C -0.1337(4) 0.5516(3) 0.02901(10) 0.0392(6) Uani 1 1 d . .
H11A H -0.2121 0.6072 0.0510 0.059 Uiso 1 1 calc R U
H11B H -0.2020 0.4666 0.0231 0.059 Uiso 1 1 calc R U
H11C H -0.1154 0.5990 -0.0018 0.059 Uiso 1 1 calc R U
C12 C 0.1750(4) 0.6559(2) 0.05549(9) 0.0339(6) Uani 1 1 d . .
H12A H 0.0995 0.7181 0.0757 0.051 Uiso 1 1 calc R U
H12B H 0.1910 0.6940 0.0230 0.051 Uiso 1 1 calc R U
H12C H 0.3045 0.6411 0.0701 0.051 Uiso 1 1 calc R U
C13 C 0.4417(3) 0.0020(2) 0.12893(8) 0.0254(5) Uani 1 1 d . .
H13 H 0.4212 -0.0252 0.0944 0.030 Uiso 1 1 calc R U
C14 C 0.3615(3) -0.1093(2) 0.16178(9) 0.0273(5) Uani 1 1 d . .
H14A H 0.2529 -0.1616 0.1472 0.033 Uiso 1 1 calc R U
H14B H 0.3273 -0.0788 0.1949 0.033 Uiso 1 1 calc R U
C15 C 0.5643(3) -0.1785(2) 0.15816(8) 0.0234(4) Uani 1 1 d . .
H15 H 0.5657 -0.2376 0.1289 0.028 Uiso 1 1 calc R U
C16 C 0.6563(3) -0.0401(2) 0.14461(8) 0.0247(5) Uani 1 1 d . .
C17 C 0.7293(4) 0.0382(3) 0.18854(10) 0.0338(6) Uani 1 1 d . .
H17A H 0.7606 0.1304 0.1788 0.051 Uiso 1 1 calc R U
H17B H 0.8473 -0.0050 0.2016 0.051 Uiso 1 1 calc R U
H17C H 0.6268 0.0397 0.2135 0.051 Uiso 1 1 calc R U
C18 C 0.8084(4) -0.0389(3) 0.10436(10) 0.0361(6) Uani 1 1 d . .
H18A H 0.8288 0.0534 0.0932 0.054 Uiso 1 1 calc R U
H18B H 0.7619 -0.0941 0.0773 0.054 Uiso 1 1 calc R U
H18C H 0.9325 -0.0754 0.1166 0.054 Uiso 1 1 calc R U
C19 C 0.6275(4) -0.2602(2) 0.20192(8) 0.0268(5) Uani 1 1 d . .
H19A H 0.6551 -0.1982 0.2291 0.032 Uiso 1 1 calc R U
H19B H 0.5173 -0.3188 0.2118 0.032 Uiso 1 1 calc R U
C20 C 0.8049(4) -0.3452(2) 0.19329(8) 0.0261(5) Uani 1 1 d . .
O1 O 0.4437(2) 0.22098(17) 0.09916(6) 0.0293(4) Uani 1 1 d . .
O2 O 0.2852(2) 0.53882(16) 0.14858(6) 0.0294(4) Uani 1 1 d . .
H2 H 0.1857 0.5817 0.1578 0.044 Uiso 1 1 calc R U
O3 O 0.0706(3) 0.36064(18) 0.20364(6) 0.0346(4) Uani 1 1 d . .
O4 O 0.9351(3) -0.31811(18) 0.16481(6) 0.0349(4) Uani 1 1 d . .
O5 O 0.8050(3) -0.45587(18) 0.21980(6) 0.0360(4) Uani 1 1 d . .
H5A H 0.9021 -0.5034 0.2122 0.054 Uiso 1 1 calc R U

loop_
_atom_site_aniso_label
_atom_site_aniso_U_11
_atom_site_aniso_U_22
_atom_site_aniso_U_33
_atom_site_aniso_U_23
_atom_site_aniso_U_13
_atom_site_aniso_U_12
C1 0.0241(11) 0.0175(11) 0.0355(12) 0.0006(9) 0.0028(9) 0.0023(8)
C2 0.0391(14) 0.0236(12) 0.0350(13) 0.0015(10) 0.0136(11) 0.0050(10)
C3 0.0438(14) 0.0231(12) 0.0217(10) 0.0012(9) 0.0022(10) -0.0005(10)
C4 0.0317(12) 0.0240(12) 0.0247(11) 0.0047(9) -0.0001(9) 0.0027(10)
C5 0.0224(10) 0.0211(11) 0.0246(10) 0.0031(8) 0.0016(9) 0.0002(8)
C6 0.0231(10) 0.0172(10) 0.0286(11) -0.0012(8) -0.0014(9) 0.0030(9)
C7 0.0280(11) 0.0261(12) 0.0222(10) -0.0014(9) -0.0006(9) 0.0062(9)
C8 0.0313(12) 0.0224(11) 0.0250(11) 0.0030(9) -0.0017(9) 0.0058(9)
C9 0.0244(10) 0.0214(11) 0.0266(11) 0.0016(9) -0.0034(9) 0.0045(9)
C10 0.0337(12) 0.0243(12) 0.0268(11) 0.0019(9) -0.0039(9) -0.0037(10)
C11 0.0414(14) 0.0419(16) 0.0344(13) 0.0101(11) -0.0068(11) 0.0085(12)
C12 0.0471(15) 0.0205(12) 0.0341(12) 0.0062(9) 0.0071(11) 0.0032(11)
C13 0.0274(11) 0.0222(12) 0.0265(11) -0.0027(9) -0.0023(9) 0.0060(9)
C14 0.0261(11) 0.0199(11) 0.0358(12) -0.0004(9) -0.0016(9) 0.0032(9)
C15 0.0267(11) 0.0187(11) 0.0249(10) -0.0007(8) -0.0028(8) 0.0037(9)
C16 0.0241(11) 0.0206(11) 0.0293(11) 0.0020(9) -0.0009(9) 0.0064(9)
C17 0.0325(12) 0.0240(12) 0.0449(14) -0.0027(10) -0.0093(11) 0.0013(10)
C18 0.0334(13) 0.0310(13) 0.0439(14) 0.0106(11) 0.0094(11) 0.0103(11)
C19 0.0325(12) 0.0220(11) 0.0258(11) 0.0019(9) 0.0011(9) 0.0052(9)
C20 0.0314(11) 0.0244(12) 0.0226(10) -0.0011(9) -0.0030(9) 0.0048(10)
O1 0.0315(8) 0.0214(8) 0.0349(8) 0.0013(7) 0.0084(7) 0.0077(7)
O2 0.0298(8) 0.0206(8) 0.0377(9) -0.0075(7) -0.0023(7) 0.0028(7)
O3 0.0485(10) 0.0297(9) 0.0255(8) 0.0039(7) 0.0066(7) 0.0170(8)
O4 0.0340(9) 0.0274(9) 0.0433(10) 0.0057(8) 0.0066(8) 0.0101(7)
O5 0.0476(11) 0.0290(9) 0.0314(9) 0.0057(7) 0.0090(8) 0.0168(8)

loop_
_atom_type_symbol
_atom_type_description
_atom_type_scat_dispersion_real
_atom_type_scat_dispersion_imag
_atom_type_scat_source
C C 0.0181 0.0091 'International Tables Vol C Tables 4.2.6.8 and 6.1.1.4'
H H 0.0000 0.0000 'International Tables Vol C Tables 4.2.6.8 and 6.1.1.4'
O O 0.0492 0.0322 'International Tables Vol C Tables 4.2.6.8 and 6.1.1.4'

loop_
_geom_angle_atom_site_label_1
_geom_angle_atom_site_label_2
_geom_angle_atom_site_label_3
_geom_angle
O1 C1 C2 103.80(19)
O1 C1 C6 115.56(18)
C2 C1 C6 113.44(19)
O1 C1 H1 107.9
C2 C1 H1 107.9
C6 C1 H1 107.9
C3 C2 C1 112.18(19)
C3 C2 H2A 109.2
C1 C2 H2A 109.2
C3 C2 H2B 109.2
C1 C2 H2B 109.2
H2A C2 H2B 107.9
C2 C3 C10 110.03(19)
C2 C3 C4 109.18(19)
C10 C3 C4 88.07(18)
C2 C3 H3 115.5
C10 C3 H3 115.5
C4 C3 H3 115.5
C12 C4 C11 107.5(2)
C12 C4 C3 118.9(2)
C11 C4 C3 111.6(2)
C12 C4 C5 122.8(2)
C11 C4 C5 109.8(2)
C3 C4 C5 84.82(17)
C6 C5 C10 107.90(18)
C6 C5 C4 113.91(18)
C10 C5 C4 87.36(16)
C6 C5 H5 114.8
C10 C5 H5 114.8
C4 C5 H5 114.8
O2 C6 C7 107.54(18)
O2 C6 C5 113.05(17)
C7 C6 C5 108.13(18)
O2 C6 C1 105.07(18)
C7 C6 C1 112.72(18)
C5 C6 C1 110.37(17)
O3 C7 C8 121.5(2)
O3 C7 C6 118.9(2)
C8 C7 C6 119.53(19)
C9 C8 C7 121.7(2)
C9 C8 H8 119.1
C7 C8 H8 119.1
O1 C9 C8 124.0(2)
O1 C9 C13 111.12(19)
C8 C9 C13 124.8(2)
C3 C10 C5 85.93(17)
C3 C10 H10A 114.3
C5 C10 H10A 114.3
C3 C10 H10B 114.3
C5 C10 H10B 114.3
H10A C10 H10B 111.5
C4 C11 H11A 109.5
C4 C11 H11B 109.5
H11A C11 H11B 109.5
C4 C11 H11C 109.5
H11A C11 H11C 109.5
H11B C11 H11C 109.5
C4 C12 H12A 109.5
C4 C12 H12B 109.5
H12A C12 H12B 109.5
C4 C12 H12C 109.5
H12A C12 H12C 109.5
H12B C12 H12C 109.5
C9 C13 C14 120.74(19)
C9 C13 C16 120.30(19)
C14 C13 C16 88.60(16)
C9 C13 H13 108.5
C14 C13 H13 108.5
C16 C13 H13 108.5
C13 C14 C15 88.07(17)
C13 C14 H14A 114.0
C15 C14 H14A 114.0
C13 C14 H14B 114.0
C15 C14 H14B 114.0
H14A C14 H14B 111.2
C19 C15 C14 116.15(19)
C19 C15 C16 123.41(19)
C14 C15 C16 88.87(16)
C19 C15 H15 108.9
C14 C15 H15 108.9
C16 C15 H15 108.9
C18 C16 C17 110.8(2)
C18 C16 C15 117.11(19)
C17 C16 C15 113.15(19)
C18 C16 C13 115.4(2)
C17 C16 C13 112.51(19)
C15 C16 C13 85.91(16)
C16 C17 H17A 109.5
C16 C17 H17B 109.5
H17A C17 H17B 109.5
C16 C17 H17C 109.5
H17A C17 H17C 109.5
H17B C17 H17C 109.5
C16 C18 H18A 109.5
C16 C18 H18B 109.5
H18A C18 H18B 109.5
C16 C18 H18C 109.5
H18A C18 H18C 109.5
H18B C18 H18C 109.5
C20 C19 C15 113.99(19)
C20 C19 H19A 108.8
C15 C19 H19A 108.8
C20 C19 H19B 108.8
C15 C19 H19B 108.8
H19A C19 H19B 107.6
O4 C20 O5 122.8(2)
O4 C20 C19 124.5(2)
O5 C20 C19 112.7(2)
C9 O1 C1 121.64(18)
C6 O2 H2 109.5
C20 O5 H5A 109.5

loop_
_geom_bond_atom_site_label_1
_geom_bond_atom_site_label_2
_geom_bond_distance
C1 O1 1.470(3)
C1 C2 1.536(3)
C1 C6 1.559(3)
C1 H1 1.0000
C2 C3 1.523(4)
C2 H2A 0.9900
C2 H2B 0.9900
C3 C10 1.548(3)
C3 C4 1.564(3)
C3 H3 1.0000
C4 C12 1.514(3)
C4 C11 1.531(4)
C4 C5 1.574(3)
C5 C6 1.539(3)
C5 C10 1.558(3)
C5 H5 1.0000
C6 O2 1.417(3)
C6 C7 1.528(3)
C7 O3 1.239(3)
C7 C8 1.421(3)
C8 C9 1.351(3)
C8 H8 0.9500
C9 O1 1.337(3)
C9 C13 1.489(3)
C10 H10A 0.9900
C10 H10B 0.9900
C11 H11A 0.9800
C11 H11B 0.9800
C11 H11C 0.9800
C12 H12A 0.9800
C12 H12B 0.9800
C12 H12C 0.9800
C13 C14 1.533(3)
C13 C16 1.581(3)
C13 H13 1.0000
C14 C15 1.547(3)
C14 H14A 0.9900
C14 H14B 0.9900
C15 C19 1.518(3)
C15 C16 1.560(3)
C15 H15 1.0000
C16 C18 1.518(3)
C16 C17 1.525(3)
C17 H17A 0.9800
C17 H17B 0.9800
C17 H17C 0.9800
C18 H18A 0.9800
C18 H18B 0.9800
C18 H18C 0.9800
C19 C20 1.495(3)
C19 H19A 0.9900
C19 H19B 0.9900
C20 O4 1.215(3)
C20 O5 1.323(3)
O2 H2 0.8400
O5 H5A 0.8400
